data_7118462
loop_
_publ_author_name
'Diedrich, D.'
'Hamacher, A.'
'Gertzen, C. G. W.'
'Alves Avelar, L. A.'
'Reiss, G. J.'
'Kurz, T.'
'Gohlke, H.'
'Kassack, M. U.'
'Hansen, F. K.'

_publ_section_title
;
 Rational design and diversity-oriented synthesis of peptoid-based
 selective HDAC6 inhibitors.
;
_journal_issue 15
_journal_name_full 'Chemical communications (Cambridge, England)'
_journal_page_first 3219
_journal_page_last 3222
_journal_paper_doi 10.1039/c5cc10301k
_journal_volume 52
_journal_year 2016
_chemical_formula_sum 'C25 H31 N3 O4'
_chemical_formula_weight 437.53
_space_group_crystal_system orthorhombic
_space_group_IT_number 61
_space_group_name_Hall '-P 2ac 2ab'
_space_group_name_H-M_alt 'P b c a'
_symmetry_space_group_name_Hall '-P 2ac 2ab'
_symmetry_space_group_name_H-M 'P b c a'
_atom_sites_solution_hydrogens mixed
_atom_sites_solution_secondary difmap
_audit_creation_method SHELXL-2014/7
_audit_update_record
;
2015-10-31 deposited with the CCDC.
2016-01-14 downloaded from the CCDC.
;
_cell_angle_alpha 90
_cell_angle_beta 90
_cell_angle_gamma 90
_cell_formula_units_Z 8
_cell_length_a 9.3020(4)
_cell_length_b 15.8206(5)
_cell_length_c 32.7189(11)
_cell_measurement_reflns_used 6669
_cell_measurement_temperature 200(1)
_cell_measurement_theta_max 33.7
_cell_measurement_theta_min 2.52
_cell_volume 4815.0(3)
_computing_cell_refinement 'X-Area software (STOE & Cie, 2009)'
_computing_data_collection 'X-Area software (STOE & Cie, 2009)'
_computing_data_reduction 'X-Area software (STOE & Cie, 2009)'
_computing_structure_refinement 'SHELXL-2014/7 (Sheldrick, 2014)'
_computing_structure_solution 'SHELXT-2015 (Sheldrick, 2015)'
_diffrn_ambient_temperature 200(1)
_diffrn_measured_fraction_theta_full 1.000
_diffrn_measured_fraction_theta_max 1.000
_diffrn_measurement_device_type IPDS
_diffrn_radiation_type MoK\a
_diffrn_radiation_wavelength 0.71073
_diffrn_reflns_av_R_equivalents 0.1922
_diffrn_reflns_av_unetI/netI 0.0589
_diffrn_reflns_laue_measured_fraction_full 1.000
_diffrn_reflns_laue_measured_fraction_max 1.000
_diffrn_reflns_limit_h_max 11
_diffrn_reflns_limit_h_min -11
_diffrn_reflns_limit_k_max 18
_diffrn_reflns_limit_k_min -18
_diffrn_reflns_limit_l_max 38
_diffrn_reflns_limit_l_min -38
_diffrn_reflns_number 55144
_diffrn_reflns_point_group_measured_fraction_full 1.000
_diffrn_reflns_point_group_measured_fraction_max 1.000
_diffrn_reflns_theta_full 24.993
_diffrn_reflns_theta_max 24.993
_diffrn_reflns_theta_min 2.490
_exptl_absorpt_coefficient_mu 0.082
_exptl_absorpt_correction_type none
_exptl_crystal_colour colorless
_exptl_crystal_density_diffrn 1.207
_exptl_crystal_description plate
_exptl_crystal_F_000 1872
_exptl_crystal_recrystallization_method 'Re-crystallisation from solvent: '
_exptl_crystal_size_max 0.22
_exptl_crystal_size_mid 0.20
_exptl_crystal_size_min 0.01
_refine_diff_density_max 0.219
_refine_diff_density_min -0.205
_refine_diff_density_rms 0.051
_refine_ls_extinction_method none
_refine_ls_goodness_of_fit_ref 1.866
_refine_ls_hydrogen_treatment mixed
_refine_ls_matrix_type full
_refine_ls_number_parameters 297
_refine_ls_number_reflns 4237
_refine_ls_number_restraints 0
_refine_ls_restrained_S_all 1.866
_refine_ls_R_factor_all 0.1359
_refine_ls_R_factor_gt 0.1145
_refine_ls_shift/su_max 0.000
_refine_ls_shift/su_mean 0.000
_refine_ls_structure_factor_coef Fsqd
_refine_ls_weighting_details 'w=1/[\s^2^(Fo^2^)+(0.0200P)^2^+1.0000P] where P=(Fo^2^+2Fc^2^)/3'
_refine_ls_weighting_scheme calc
_refine_ls_wR_factor_gt 0.1625
_refine_ls_wR_factor_ref 0.1674
_reflns_Friedel_coverage 0.000
_reflns_number_gt 3531
_reflns_number_total 4237
_reflns_threshold_expression 'I > 2\s(I)'
_cod_data_source_file c5cc10301k2.cif
_cod_data_source_block Affiliation
_cod_depositor_comments 'Adding full bibliography for 7118462.cif.'
_cod_database_code 7118462
_shelx_shelxl_version_number 2014/7
_shelx_space_group_comment
;
The symmetry employed for this shelxl refinement is uniquely defined
by the following loop, which should always be used as a source of
symmetry information in preference to the above space-group names.
They are only intended as comments.
;

loop_
_space_group_symop_operation_xyz
'x, y, z'
'-x+1/2, -y, z+1/2'
'-x, y+1/2, -z+1/2'
'x+1/2, -y+1/2, -z'
'-x, -y, -z'
'x-1/2, y, -z-1/2'
'x, -y-1/2, z-1/2'
'-x-1/2, y-1/2, z'

loop_
_atom_site_label
_atom_site_type_symbol
_atom_site_fract_x
_atom_site_fract_y
_atom_site_fract_z
_atom_site_U_iso_or_equiv
_atom_site_adp_type
_atom_site_occupancy
_atom_site_site_symmetry_order
_atom_site_calc_flag
_atom_site_refinement_flags_posn
_atom_site_refinement_flags_adp
O1 O 0.4443(2) 0.57471(16) 0.37784(8) 0.0404(6) Uani 1 1 d . .
N1 N 0.2429(3) 0.50722(19) 0.39983(10) 0.0369(7) Uani 1 1 d . .
H1 H 0.2084 0.4593 0.4075 0.044 Uiso 1 1 calc R U
C1 C 0.3800(3) 0.5096(2) 0.38774(11) 0.0325(8) Uani 1 1 d . .
O2 O 0.8370(3) 0.40021(17) 0.37776(8) 0.0453(7) Uani 1 1 d . .
N2 N 0.6068(3) 0.42900(19) 0.39337(9) 0.0314(7) Uani 1 1 d . .
C2 C 0.4519(3) 0.4224(2) 0.38651(11) 0.0332(8) Uani 1 1 d . .
H2A H 0.4098 0.3865 0.4073 0.040 Uiso 1 1 calc R U
H2B H 0.4344 0.3964 0.3601 0.040 Uiso 1 1 calc R U
O3 O 0.6639(3) 0.14759(17) 0.56307(9) 0.0500(7) Uani 1 1 d . .
N3 N 0.5627(3) 0.2471(2) 0.60326(10) 0.0405(8) Uani 1 1 d . .
C3 C 0.6478(4) 0.4585(2) 0.43400(11) 0.0364(9) Uani 1 1 d . .
H3A H 0.5889 0.5070 0.4408 0.044 Uiso 1 1 calc R U
H3B H 0.7469 0.4775 0.4329 0.044 Uiso 1 1 calc R U
H3 H 0.556(4) 0.304(3) 0.6104(12) 0.045(11) Uiso 1 1 d . .
O4 O 0.5685(3) 0.19487(19) 0.63775(9) 0.0490(8) Uani 1 1 d . .
H4 H 0.483(5) 0.160(3) 0.6388(8) 0.074 Uiso 1 1 calc R U
C4 C 0.6345(3) 0.3948(2) 0.46806(11) 0.0332(8) Uani 1 1 d . .
C5 C 0.5149(4) 0.3928(2) 0.49380(11) 0.0340(8) Uani 1 1 d . .
H5 H 0.4380 0.4288 0.4885 0.041 Uiso 1 1 calc R U
C6 C 0.5078(4) 0.3390(2) 0.52687(12) 0.0337(8) Uani 1 1 d . .
H6 H 0.4283 0.3401 0.5441 0.040 Uiso 1 1 calc R U
C7 C 0.6201(3) 0.2830(2) 0.53439(11) 0.0315(8) Uani 1 1 d . .
C8 C 0.7380(4) 0.2820(3) 0.50816(12) 0.0396(9) Uani 1 1 d . .
H8 H 0.8115 0.2431 0.5123 0.048 Uiso 1 1 calc R U
C9 C 0.7466(4) 0.3383(2) 0.47615(12) 0.0384(9) Uani 1 1 d . .
H9 H 0.8281 0.3388 0.4597 0.046 Uiso 1 1 calc R U
C10 C 0.6178(4) 0.2199(2) 0.56830(12) 0.0354(8) Uani 1 1 d . .
C11 C 0.1476(4) 0.5808(2) 0.40091(12) 0.0379(9) Uani 1 1 d . .
H11 H 0.2048 0.6307 0.4081 0.045 Uiso 1 1 calc R U
C12 C 0.0340(4) 0.5677(3) 0.43383(13) 0.0447(10) Uani 1 1 d . .
H12A H 0.0806 0.5620 0.4602 0.054 Uiso 1 1 calc R U
H12B H -0.0182 0.5159 0.4284 0.054 Uiso 1 1 calc R U
C13 C -0.0713(4) 0.6417(3) 0.43516(16) 0.0564(12) Uani 1 1 d . .
H13A H -0.1468 0.6294 0.4547 0.068 Uiso 1 1 calc R U
H13B H -0.0212 0.6919 0.4445 0.068 Uiso 1 1 calc R U
C14 C -0.1385(4) 0.6593(3) 0.39373(16) 0.0626(13) Uani 1 1 d . .
H14A H -0.1975 0.7097 0.3954 0.075 Uiso 1 1 calc R U
H14B H -0.2002 0.6124 0.3862 0.075 Uiso 1 1 calc R U
C15 C -0.0234(5) 0.6716(3) 0.36089(18) 0.0689(15) Uani 1 1 d . .
H15A H -0.0691 0.6783 0.3344 0.083 Uiso 1 1 calc R U
H15B H 0.0309 0.7226 0.3666 0.083 Uiso 1 1 calc R U
C16 C 0.0786(4) 0.5959(3) 0.35967(14) 0.0528(11) Uani 1 1 d . .
H16A H 0.0257 0.5458 0.3515 0.063 Uiso 1 1 calc R U
H16B H 0.1530 0.6059 0.3395 0.063 Uiso 1 1 calc R U
C17 C 0.7095(4) 0.4070(2) 0.36591(12) 0.0363(9) Uani 1 1 d . .
C18 C 0.6717(4) 0.3957(2) 0.32236(12) 0.0361(9) Uani 1 1 d . .
C19 C 0.5856(4) 0.4547(3) 0.30215(12) 0.0397(9) Uani 1 1 d . .
H19 H 0.5463 0.4995 0.3168 0.048 Uiso 1 1 calc R U
C20 C 0.5578(4) 0.4480(3) 0.26087(14) 0.0506(11) Uani 1 1 d . .
C21 C 0.6174(5) 0.3814(4) 0.23970(15) 0.0625(13) Uani 1 1 d . .
H21 H 0.5980 0.3762 0.2119 0.075 Uiso 1 1 calc R U
C22 C 0.7058(4) 0.3214(3) 0.25838(15) 0.0588(13) Uani 1 1 d . .
C23 C 0.7323(4) 0.3296(3) 0.30006(14) 0.0471(10) Uani 1 1 d . .
H23 H 0.7910 0.2906 0.3132 0.057 Uiso 1 1 calc R U
C24 C 0.7730(6) 0.2495(4) 0.23419(19) 0.0916(19) Uani 1 1 d . .
H24A H 0.7088 0.2326 0.2127 0.137 Uiso 1 1 calc R U
H24B H 0.7905 0.2025 0.2520 0.137 Uiso 1 1 calc R U
H24C H 0.8623 0.2682 0.2225 0.137 Uiso 1 1 calc R U
C25 C 0.4637(5) 0.5130(4) 0.23979(16) 0.0741(15) Uani 1 1 d . .
H25A H 0.4239 0.4890 0.2153 0.111 Uiso 1 1 calc R U
H25B H 0.5204 0.5616 0.2329 0.111 Uiso 1 1 calc R U
H25C H 0.3871 0.5294 0.2578 0.111 Uiso 1 1 calc R U

loop_
_atom_site_aniso_label
_atom_site_aniso_U_11
_atom_site_aniso_U_22
_atom_site_aniso_U_33
_atom_site_aniso_U_23
_atom_site_aniso_U_13
_atom_site_aniso_U_12
O1 0.0309(13) 0.0314(14) 0.0590(18) 0.0040(12) 0.0060(12) -0.0037(11)
N1 0.0264(14) 0.0301(16) 0.054(2) 0.0059(15) 0.0029(14) 0.0002(13)
C1 0.0283(17) 0.032(2) 0.037(2) 0.0013(16) 0.0005(16) 0.0011(15)
O2 0.0284(13) 0.0550(18) 0.0524(17) -0.0072(14) -0.0015(12) 0.0091(12)
N2 0.0210(13) 0.0373(17) 0.0359(17) 0.0001(14) 0.0038(12) 0.0026(12)
C2 0.0254(17) 0.0350(19) 0.039(2) 0.0011(17) 0.0037(15) -0.0022(15)
O3 0.0514(16) 0.0351(15) 0.063(2) 0.0058(14) -0.0039(15) 0.0124(13)
N3 0.0433(18) 0.0338(18) 0.044(2) 0.0102(16) -0.0018(15) -0.0062(16)
C3 0.0293(18) 0.040(2) 0.040(2) 0.0045(18) 0.0017(16) 0.0030(16)
O4 0.0457(16) 0.0548(18) 0.0466(18) 0.0167(14) -0.0107(13) -0.0156(14)
C4 0.0262(17) 0.033(2) 0.040(2) -0.0048(16) -0.0023(15) -0.0013(16)
C5 0.0251(17) 0.033(2) 0.044(2) 0.0000(17) -0.0013(16) 0.0010(16)
C6 0.0262(18) 0.037(2) 0.038(2) 0.0034(17) -0.0001(16) -0.0004(15)
C7 0.0278(17) 0.0290(18) 0.038(2) -0.0022(16) -0.0052(15) -0.0015(15)
C8 0.0303(18) 0.044(2) 0.045(2) -0.0020(19) -0.0032(17) 0.0111(17)
C9 0.0290(19) 0.044(2) 0.042(2) -0.0014(19) -0.0003(18) 0.0016(16)
C10 0.0274(17) 0.034(2) 0.044(2) 0.0011(18) -0.0060(17) -0.0039(16)
C11 0.0273(17) 0.0268(18) 0.060(3) -0.0051(18) 0.0011(17) 0.0012(15)
C12 0.0283(19) 0.049(2) 0.057(3) -0.005(2) 0.0047(18) 0.0066(18)
C13 0.032(2) 0.054(3) 0.084(4) -0.021(2) 0.006(2) 0.0045(19)
C14 0.037(2) 0.054(3) 0.097(4) -0.001(3) 0.002(3) 0.012(2)
C15 0.056(3) 0.059(3) 0.092(4) 0.023(3) -0.001(3) 0.017(2)
C16 0.041(2) 0.051(3) 0.067(3) 0.005(2) 0.004(2) 0.0093(19)
C17 0.0285(19) 0.036(2) 0.045(2) 0.0027(18) 0.0017(16) 0.0016(15)
C18 0.0273(18) 0.039(2) 0.042(2) -0.0007(18) 0.0027(16) -0.0038(17)
C19 0.0309(19) 0.047(2) 0.041(2) -0.0009(19) 0.0085(17) -0.0040(17)
C20 0.042(2) 0.068(3) 0.042(3) 0.000(2) 0.0032(19) -0.012(2)
C21 0.049(3) 0.093(4) 0.046(3) -0.008(3) -0.001(2) -0.017(3)
C22 0.046(2) 0.071(3) 0.060(3) -0.026(3) 0.015(2) -0.014(2)
C23 0.032(2) 0.053(3) 0.056(3) -0.014(2) 0.008(2) -0.0007(18)
C24 0.083(4) 0.107(5) 0.085(4) -0.052(4) 0.011(3) -0.001(3)
C25 0.061(3) 0.106(4) 0.055(3) 0.016(3) -0.012(2) -0.008(3)

loop_
_atom_type_symbol
_atom_type_description
_atom_type_scat_dispersion_real
_atom_type_scat_dispersion_imag
_atom_type_scat_source
C C 0.0033 0.0016 'International Tables Vol C Tables 4.2.6.8 and 6.1.1.4'
H H 0.0000 0.0000 'International Tables Vol C Tables 4.2.6.8 and 6.1.1.4'
N N 0.0061 0.0033 'International Tables Vol C Tables 4.2.6.8 and 6.1.1.4'
O O 0.0106 0.0060 'International Tables Vol C Tables 4.2.6.8 and 6.1.1.4'

loop_
_geom_angle_atom_site_label_1
_geom_angle_atom_site_label_2
_geom_angle_atom_site_label_3
_geom_angle
C1 N1 C11 124.2(3)
C1 N1 H1 117.9
C11 N1 H1 117.9
O1 C1 N1 124.4(3)
O1 C1 C2 122.1(3)
N1 C1 C2 113.5(3)
C17 N2 C3 120.1(3)
C17 N2 C2 125.0(3)
C3 N2 C2 114.9(3)
N2 C2 C1 111.2(3)
N2 C2 H2A 109.4
C1 C2 H2A 109.4
N2 C2 H2B 109.4
C1 C2 H2B 109.4
H2A C2 H2B 108.0
C10 N3 O4 119.3(3)
C10 N3 H3 124(3)
O4 N3 H3 112(3)
N2 C3 C4 116.0(3)
N2 C3 H3A 108.3
C4 C3 H3A 108.3
N2 C3 H3B 108.3
C4 C3 H3B 108.3
H3A C3 H3B 107.4
N3 O4 H4 109.5
C5 C4 C9 117.8(3)
C5 C4 C3 121.8(3)
C9 C4 C3 120.4(3)
C6 C5 C4 121.7(3)
C6 C5 H5 119.2
C4 C5 H5 119.2
C5 C6 C7 119.8(3)
C5 C6 H6 120.1
C7 C6 H6 120.1
C6 C7 C8 119.3(3)
C6 C7 C10 123.1(3)
C8 C7 C10 117.5(3)
C9 C8 C7 120.5(3)
C9 C8 H8 119.8
C7 C8 H8 119.8
C8 C9 C4 120.9(3)
C8 C9 H9 119.5
C4 C9 H9 119.5
O3 C10 N3 123.7(4)
O3 C10 C7 120.8(4)
N3 C10 C7 115.5(3)
N1 C11 C16 111.1(3)
N1 C11 C12 109.2(3)
C16 C11 C12 111.0(3)
N1 C11 H11 108.5
C16 C11 H11 108.5
C12 C11 H11 108.5
C11 C12 C13 111.1(4)
C11 C12 H12A 109.4
C13 C12 H12A 109.4
C11 C12 H12B 109.4
C13 C12 H12B 109.4
H12A C12 H12B 108.0
C14 C13 C12 112.3(4)
C14 C13 H13A 109.2
C12 C13 H13A 109.2
C14 C13 H13B 109.2
C12 C13 H13B 109.2
H13A C13 H13B 107.9
C13 C14 C15 111.3(4)
C13 C14 H14A 109.4
C15 C14 H14A 109.4
C13 C14 H14B 109.4
C15 C14 H14B 109.4
H14A C14 H14B 108.0
C16 C15 C14 110.7(4)
C16 C15 H15A 109.5
C14 C15 H15A 109.5
C16 C15 H15B 109.5
C14 C15 H15B 109.5
H15A C15 H15B 108.1
C11 C16 C15 111.3(4)
C11 C16 H16A 109.4
C15 C16 H16A 109.4
C11 C16 H16B 109.4
C15 C16 H16B 109.4
H16A C16 H16B 108.0
O2 C17 N2 118.9(3)
O2 C17 C18 120.9(3)
N2 C17 C18 120.1(3)
C23 C18 C19 119.0(4)
C23 C18 C17 119.9(3)
C19 C18 C17 120.8(3)
C20 C19 C18 121.3(4)
C20 C19 H19 119.3
C18 C19 H19 119.3
C21 C20 C19 118.4(4)
C21 C20 C25 121.5(4)
C19 C20 C25 120.1(4)
C20 C21 C22 122.4(4)
C20 C21 H21 118.8
C22 C21 H21 118.8
C23 C22 C21 118.0(4)
C23 C22 C24 120.5(5)
C21 C22 C24 121.5(5)
C22 C23 C18 120.7(4)
C22 C23 H23 119.6
C18 C23 H23 119.6
C22 C24 H24A 109.5
C22 C24 H24B 109.5
H24A C24 H24B 109.5
C22 C24 H24C 109.5
H24A C24 H24C 109.5
H24B C24 H24C 109.5
C20 C25 H25A 109.5
C20 C25 H25B 109.5
H25A C25 H25B 109.5
C20 C25 H25C 109.5
H25A C25 H25C 109.5
H25B C25 H25C 109.5

loop_
_geom_bond_atom_site_label_1
_geom_bond_atom_site_label_2
_geom_bond_distance
O1 C1 1.234(4)
N1 C1 1.335(4)
N1 C11 1.464(4)
N1 H1 0.8600
C1 C2 1.534(5)
O2 C17 1.252(4)
N2 C17 1.357(4)
N2 C3 1.459(5)
N2 C2 1.462(4)
C2 H2A 0.9700
C2 H2B 0.9700
O3 C10 1.233(4)
N3 C10 1.325(5)
N3 O4 1.399(4)
N3 H3 0.94(4)
C3 C4 1.508(5)
C3 H3A 0.9700
C3 H3B 0.9700
O4 H4 0.97(5)
C4 C5 1.396(5)
C4 C9 1.398(5)
C5 C6 1.379(5)
C5 H5 0.9300
C6 C7 1.391(5)
C6 H6 0.9300
C7 C8 1.393(5)
C7 C10 1.493(5)
C8 C9 1.377(5)
C8 H8 0.9300
C9 H9 0.9300
C11 C16 1.513(6)
C11 C12 1.523(5)
C11 H11 0.9800
C12 C13 1.528(5)
C12 H12A 0.9700
C12 H12B 0.9700
C13 C14 1.518(7)
C13 H13A 0.9700
C13 H13B 0.9700
C14 C15 1.529(7)
C14 H14A 0.9700
C14 H14B 0.9700
C15 C16 1.529(6)
C15 H15A 0.9700
C15 H15B 0.9700
C16 H16A 0.9700
C16 H16B 0.9700
C17 C18 1.479(5)
C18 C23 1.395(5)
C18 C19 1.396(5)
C19 C20 1.379(6)
C19 H19 0.9300
C20 C21 1.378(7)
C20 C25 1.516(6)
C21 C22 1.397(7)
C21 H21 0.9300
C22 C23 1.392(6)
C22 C24 1.520(6)
C23 H23 0.9300
C24 H24A 0.9600
C24 H24B 0.9600
C24 H24C 0.9600
C25 H25A 0.9600
C25 H25B 0.9600
C25 H25C 0.9600

loop_
_geom_hbond_atom_site_label_D
_geom_hbond_atom_site_label_H
_geom_hbond_atom_site_label_A
_geom_hbond_distance_DH
_geom_hbond_distance_HA
_geom_hbond_distance_DA
_geom_hbond_angle_DHA
_geom_hbond_site_symmetry_A
N1 H1 O3 0.86 1.99 2.831(4) 165.3 4_456
N3 H3 O1 0.94(4) 1.95(4) 2.888(4) 175(4) 5_666
O4 H4 O2 0.97 1.74 2.676(4) 159.8 4_456

loop_
_geom_torsion_atom_site_label_1
_geom_torsion_atom_site_label_2
_geom_torsion_atom_site_label_3
_geom_torsion_atom_site_label_4
_geom_torsion
C11 N1 C1 O1 3.5(6)
C11 N1 C1 C2 -175.6(3)
C17 N2 C2 C1 -117.1(4)
C3 N2 C2 C1 65.6(4)
O1 C1 C2 N2 29.2(5)
N1 C1 C2 N2 -151.8(3)
C17 N2 C3 C4 -101.6(4)
C2 N2 C3 C4 75.8(4)
N2 C3 C4 C5 -97.8(4)
N2 C3 C4 C9 85.7(4)
C9 C4 C5 C6 1.7(5)
C3 C4 C5 C6 -174.8(3)
C4 C5 C6 C7 -2.0(5)
C5 C6 C7 C8 -0.3(5)
C5 C6 C7 C10 -177.0(3)
C6 C7 C8 C9 2.9(5)
C10 C7 C8 C9 179.7(3)
C7 C8 C9 C4 -3.2(6)
C5 C4 C9 C8 0.9(5)
C3 C4 C9 C8 177.5(4)
O4 N3 C10 O3 6.5(5)
O4 N3 C10 C7 -174.1(3)
C6 C7 C10 O3 139.5(4)
C8 C7 C10 O3 -37.3(5)
C6 C7 C10 N3 -40.0(5)
C8 C7 C10 N3 143.3(3)
C1 N1 C11 C16 85.0(4)
C1 N1 C11 C12 -152.2(3)
N1 C11 C12 C13 -178.1(3)
C16 C11 C12 C13 -55.2(4)
C11 C12 C13 C14 54.0(5)
C12 C13 C14 C15 -53.8(5)
C13 C14 C15 C16 54.7(6)
N1 C11 C16 C15 178.8(3)
C12 C11 C16 C15 57.1(5)
C14 C15 C16 C11 -56.7(5)
C3 N2 C17 O2 10.6(5)
C2 N2 C17 O2 -166.5(3)
C3 N2 C17 C18 -166.3(3)
C2 N2 C17 C18 16.5(5)
O2 C17 C18 C23 43.3(5)
N2 C17 C18 C23 -139.8(4)
O2 C17 C18 C19 -131.1(4)
N2 C17 C18 C19 45.8(5)
C23 C18 C19 C20 1.1(5)
C17 C18 C19 C20 175.5(3)
C18 C19 C20 C21 -0.2(6)
C18 C19 C20 C25 179.9(4)
C19 C20 C21 C22 -0.7(6)
C25 C20 C21 C22 179.2(4)
C20 C21 C22 C23 0.7(6)
C20 C21 C22 C24 -178.6(4)
C21 C22 C23 C18 0.2(6)
C24 C22 C23 C18 179.6(4)
C19 C18 C23 C22 -1.1(6)
C17 C18 C23 C22 -175.5(4)
